data_8103184
loop_
_publ_author_name
'Volker Dietrich'
'Dragan Pitzschke'
'Martin Jansen'

_publ_section_title
;
 Crystal structure of silver thallium phosphate, Ag3Tl2(PO4)3
;
_journal_issue 1
_journal_name_full 'Zeitschrift f\"ur Kristallographie - New Crystal Structures'
_journal_page_first 7
_journal_volume 226
_journal_year 2011
_chemical_formula_sum 'Ag3 O12 P3 Tl2'
_chemical_formula_weight 1017.26
_space_group_IT_number 15
_symmetry_cell_setting monoclinic
_symmetry_Int_Tables_number 15
_symmetry_space_group_name_Hall '-C 2yc'
_symmetry_space_group_name_H-M 'C 1 2/c 1'
_atom_sites_solution_hydrogens geom
_atom_sites_solution_primary direct
_atom_sites_solution_secondary difmap
_audit_creation_method SHELXL-97
_cell_angle_alpha 90.00
_cell_angle_beta 114.62(3)
_cell_angle_gamma 90.00
_cell_formula_units_Z 4
_cell_length_a 13.138(3)
_cell_length_b 13.111(3)
_cell_length_c 6.7254(13)
_cell_measurement_reflns_used 4426
_cell_measurement_theta_max 50.0
_cell_measurement_theta_min 2.7
_cell_volume 1053.2(5)
_computing_cell_refinement 'SAINT (Bruker AXS)'
_computing_data_collection 'SMART32 (Bruker AXS)'
_computing_data_reduction 'SMART32 (Bruker AXS)'
_computing_molecular_graphics 'Diamond  [6]'
_computing_publication_material CIFTAB
_computing_structure_refinement 'SHELXL-97 [5]'
_computing_structure_solution 'SHELXS-97 [4]'
_diffrn_ambient_temperature 293(2)
_diffrn_measured_fraction_theta_full 1.000
_diffrn_measured_fraction_theta_max 1.000
_diffrn_measurement_device_type 'SMART APEX I, Bruker AXS'
_diffrn_measurement_method \wscan
_diffrn_radiation_monochromator graphite
_diffrn_radiation_probe x-ray
_diffrn_radiation_source 'fine-focus sealed tube'
_diffrn_radiation_type MoK\a
_diffrn_radiation_wavelength 0.71073
_diffrn_reflns_av_R_equivalents 0.0466
_diffrn_reflns_av_sigmaI/netI 0.0363
_diffrn_reflns_limit_h_max 15
_diffrn_reflns_limit_h_min -15
_diffrn_reflns_limit_k_max 15
_diffrn_reflns_limit_k_min -15
_diffrn_reflns_limit_l_max 7
_diffrn_reflns_limit_l_min -7
_diffrn_reflns_number 4426
_diffrn_reflns_theta_full 25.00
_diffrn_reflns_theta_max 25.00
_diffrn_reflns_theta_min 2.31
_diffrn_source_type Siemens
_exptl_absorpt_coefficient_mu 36.50
_exptl_absorpt_correction_type multi-scan
_exptl_absorpt_process_details
;
semi empirical absorption correction with SADABS,
G.M. Sheldrick, SADABS, Version 2008/1, University of G\"ottingen. Germany. 
;
_exptl_crystal_colour yellow
_exptl_crystal_density_diffrn 6.416
_exptl_crystal_density_method 'not measured'
_exptl_crystal_description fragment
_exptl_crystal_F_000 1776
_exptl_crystal_size_max 0.25
_exptl_crystal_size_mid 0.2
_exptl_crystal_size_min 0.1
_refine_diff_density_max 2.216
_refine_diff_density_min -4.889
_refine_diff_density_rms 0.586
_refine_ls_extinction_coef 0.0022(3)
_refine_ls_extinction_expression Fc^*^=kFc[1+0.001xFc^2^\l^3^/sin(2\q)]^-1/4^
_refine_ls_extinction_method SHELXL
_refine_ls_goodness_of_fit_ref 1.127
_refine_ls_hydrogen_treatment mixed
_refine_ls_matrix_type full
_refine_ls_number_parameters 95
_refine_ls_number_reflns 930
_refine_ls_number_restraints 0
_refine_ls_restrained_S_all 1.127
_refine_ls_R_factor_all 0.0450
_refine_ls_R_factor_gt 0.0449
_refine_ls_shift/su_max 0.000
_refine_ls_shift/su_mean 0.000
_refine_ls_structure_factor_coef Fsqd
_refine_ls_weighting_details 'calc w=1/[\s^2^(Fo^2^)+(0.1392P)^2^+119.4888P] where P=(Fo^2^+2Fc^2^)/3'
_refine_ls_weighting_scheme calc
_refine_ls_wR_factor_gt 0.1450
_refine_ls_wR_factor_ref 0.1451
_reflns_number_gt 924
_reflns_number_total 930
_reflns_threshold_expression >2sigma(I)
_cod_data_source_file 710052.cff
_cod_data_source_block dit1
_cod_original_cell_volume 1053.2(4)
_cod_original_sg_symbol_Hall 'C 1 2/c 1'
_cod_original_sg_symbol_H-M 'C 2/c'
_cod_database_code 8103184

loop_
_symmetry_equiv_pos_as_xyz
'x, y, z'
'-x, y, -z+1/2'
'x+1/2, y+1/2, z'
'-x+1/2, y+1/2, -z+1/2'
'-x, -y, -z'
'x, -y, z-1/2'
'-x+1/2, -y+1/2, -z'
'x+1/2, -y+1/2, z-1/2'

loop_
_atom_site_label
_atom_site_type_symbol
_atom_site_fract_x
_atom_site_fract_y
_atom_site_fract_z
_atom_site_U_iso_or_equiv
_atom_site_adp_type
_atom_site_occupancy
_atom_site_symmetry_multiplicity
_atom_site_calc_flag
_atom_site_refinement_flags
Ag1 Ag 0.5000 0.2242(2) 1.2500 0.0356(7) Uani 1 2 d S
Ag2 Ag 0.5000 0.0000 1.0000 0.0344(7) Uani 1 2 d S
Ag3 Ag 0.5000 0.5112(3) 0.7500 0.0549(9) Uani 1 2 d S
Tl1 Tl 0.23879(5) 0.15586(5) 0.66989(11) 0.0172(4) Uani 1 1 d .
P1 P 0.5000 0.2379(5) 0.7500 0.0163(14) Uani 1 2 d S
O1 O 0.4179(12) 0.1659(10) 0.796(2) 0.024(3) Uani 1 1 d .
O2 O 0.6329(11) 0.0793(11) 1.326(2) 0.026(3) Uani 1 1 d .
O3 O 0.4442(11) 0.3059(10) 0.548(2) 0.020(3) Uani 1 1 d .
P2 P 0.7506(4) 0.1021(4) 1.3524(7) 0.0158(10) Uani 1 1 d .
O4 O 0.1800(12) 0.1594(9) 0.932(2) 0.019(3) Uani 1 1 d .
O5 O 0.1859(11) -0.0031(10) 0.650(2) 0.021(3) Uani 1 1 d .
O6 O 0.7499(12) 0.1699(11) 1.162(2) 0.021(3) Uani 1 1 d .

loop_
_atom_site_aniso_label
_atom_site_aniso_U_11
_atom_site_aniso_U_22
_atom_site_aniso_U_33
_atom_site_aniso_U_23
_atom_site_aniso_U_13
_atom_site_aniso_U_12
Ag1 0.0323(13) 0.0358(14) 0.0397(15) 0.000 0.0161(11) 0.000
Ag2 0.0323(13) 0.0275(12) 0.0321(14) -0.0032(9) 0.0024(10) 0.0051(10)
Ag3 0.0429(17) 0.066(2) 0.053(2) 0.000 0.0167(14) 0.000
Tl1 0.0153(6) 0.0166(6) 0.0195(6) 0.0011(2) 0.0071(4) -0.0006(2)
P1 0.012(3) 0.017(3) 0.019(3) 0.000 0.005(2) 0.000
O1 0.023(7) 0.016(7) 0.031(8) 0.003(5) 0.008(6) 0.000(5)
O2 0.020(7) 0.031(8) 0.028(7) -0.001(6) 0.009(6) -0.005(6)
O3 0.019(6) 0.019(7) 0.020(7) 0.004(5) 0.005(5) -0.001(5)
P2 0.017(2) 0.015(2) 0.018(2) 0.0003(17) 0.0088(18) -0.0009(17)
O4 0.022(7) 0.016(7) 0.024(7) 0.002(5) 0.015(6) 0.003(5)
O5 0.018(6) 0.020(7) 0.021(7) -0.001(5) 0.006(5) 0.000(5)
O6 0.028(8) 0.015(7) 0.020(7) -0.002(5) 0.010(6) 0.000(5)

loop_
_atom_type_symbol
_atom_type_description
_atom_type_scat_dispersion_real
_atom_type_scat_dispersion_imag
_atom_type_scat_source
O O 0.0106 0.0060 'International Tables Vol C Tables 4.2.6.8 and 6.1.1.4'
P P 0.1023 0.0942 'International Tables Vol C Tables 4.2.6.8 and 6.1.1.4'
Ag Ag -0.8971 1.1015 'International Tables Vol C Tables 4.2.6.8 and 6.1.1.4'
Tl Tl -2.8358 9.6688 'International Tables Vol C Tables 4.2.6.8 and 6.1.1.4'

loop_
_geom_angle_atom_site_label_1
_geom_angle_atom_site_label_2
_geom_angle_atom_site_label_3
_geom_angle
_geom_angle_site_symmetry_1
_geom_angle_site_symmetry_3
O2 Ag1 O2 80.3(6) 2_657 .
O2 Ag2 O2 180.000(1) . 5_657
O2 Ag2 O1 83.9(5) . 5_657
O2 Ag2 O1 96.1(5) 5_657 5_657
O2 Ag2 O1 96.1(5) . .
O2 Ag2 O1 83.9(5) 5_657 .
O1 Ag2 O1 180.000(1) 5_657 .
O2 Ag2 Ag2 52.4(3) . 2_657
O2 Ag2 Ag2 127.6(3) 5_657 2_657
O1 Ag2 Ag2 68.8(4) 5_657 2_657
O1 Ag2 Ag2 111.2(3) . 2_657
O2 Ag2 Ag2 127.6(3) . 2_656
O2 Ag2 Ag2 52.4(3) 5_657 2_656
O1 Ag2 Ag2 111.2(4) 5_657 2_656
O1 Ag2 Ag2 68.8(3) . 2_656
Ag2 Ag2 Ag2 180.0 2_657 2_656
Ag3 Ag3 Ag3 170.0(3) 5_666 5_667
O1 Tl1 O5 110.6(5) . .
O1 Tl1 O4 112.1(6) . .
O5 Tl1 O4 81.9(5) . .
O1 Tl1 O3 157.6(5) . 7_556
O5 Tl1 O3 87.0(5) . 7_556
O4 Tl1 O3 83.3(5) . 7_556
O1 Tl1 O6 83.0(5) . 8_455
O5 Tl1 O6 166.4(5) . 8_455
O4 Tl1 O6 92.5(5) . 8_455
O3 Tl1 O6 80.1(5) 7_556 8_455
O1 Tl1 O6 82.8(5) . 2_656
O5 Tl1 O6 99.4(5) . 2_656
O4 Tl1 O6 163.7(5) . 2_656
O3 Tl1 O6 80.5(5) 7_556 2_656
O6 Tl1 O6 82.5(5) 8_455 2_656
O1 Tl1 P2 92.0(4) . 2_657
O5 Tl1 P2 74.6(4) . 2_657
O4 Tl1 P2 24.9(4) . 2_657
O3 Tl1 P2 106.5(3) 7_556 2_657
O6 Tl1 P2 105.2(3) 8_455 2_657
O6 Tl1 P2 170.2(4) 2_656 2_657
O1 Tl1 Tl1 80.5(4) . 7_556
O5 Tl1 Tl1 138.9(4) . 7_556
O4 Tl1 Tl1 132.0(3) . 7_556
O3 Tl1 Tl1 77.0(3) 7_556 7_556
O6 Tl1 Tl1 41.4(3) 8_455 7_556
O6 Tl1 Tl1 41.0(3) 2_656 7_556
P2 Tl1 Tl1 146.24(9) 2_657 7_556
O3 P1 O3 108.7(11) 2_656 .
O3 P1 O1 107.1(8) 2_656 .
O3 P1 O1 114.3(7) . .
O3 P1 O1 114.3(7) 2_656 2_656
O3 P1 O1 107.1(8) . 2_656
O1 P1 O1 105.3(11) . 2_656
P1 O1 Tl1 134.0(8) . .
P1 O1 Ag2 116.7(8) . .
Tl1 O1 Ag2 107.9(5) . .
P2 O2 Ag2 120.9(8) . .
P2 O2 Ag1 118.1(8) . .
Ag2 O2 Ag1 87.8(4) . .
P1 O3 Tl1 133.1(8) . 7_556
O2 P2 O6 111.2(8) . .
O2 P2 O4 112.4(8) . 2_657
O6 P2 O4 107.1(7) . 2_657
O2 P2 O5 111.3(8) . 5_657
O6 P2 O5 106.8(8) . 5_657
O4 P2 O5 107.9(7) 2_657 5_657
O2 P2 Tl1 77.2(6) . 2_657
O6 P2 Tl1 132.5(5) . 2_657
O4 P2 Tl1 36.7(5) 2_657 2_657
O5 P2 Tl1 113.1(5) 5_657 2_657
P2 O4 Tl1 118.3(7) 2_657 .
P2 O5 Tl1 129.9(8) 5_657 .
P2 O6 Tl1 122.1(7) . 8_556
P2 O6 Tl1 140.4(8) . 2_656
Tl1 O6 Tl1 97.5(5) 8_556 2_656

loop_
_geom_bond_atom_site_label_1
_geom_bond_atom_site_label_2
_geom_bond_distance
_geom_bond_site_symmetry_2
Ag1 O2 2.489(11) 2_657
Ag1 O2 2.489(11) .
Ag2 O2 2.396(11) 5_657
Ag2 O2 2.396(11) .
Ag2 O1 2.557(11) 5_657
Ag2 O1 2.557(11) .
Ag2 Ag2 3.3627(7) 2_657
Ag2 Ag2 3.3627(6) 2_656
Ag3 Ag3 3.3758(8) 5_667
Ag3 Ag3 3.3758(8) 5_666
Tl1 O1 2.155(12) .
Tl1 O5 2.188(10) .
Tl1 O4 2.199(11) .
Tl1 O6 2.288(11) 8_455
Tl1 O3 2.280(10) 7_556
Tl1 O6 2.301(11) 2_656
Tl1 P2 3.235(4) 2_657
Tl1 Tl1 3.4581(11) 7_556
P1 O3 1.531(10) 2_656
P1 O3 1.531(10) .
P1 O1 1.554(12) .
P1 O1 1.554(12) 2_656
O2 P2 1.509(10) .
O3 Tl1 2.280(10) 7_556
P2 O6 1.562(11) .
P2 O4 1.554(11) 2_657
P2 O5 1.550(11) 5_657
P2 Tl1 3.235(4) 2_657
O4 P2 1.554(11) 2_657
O5 P2 1.550(11) 5_657
O6 Tl1 2.288(11) 8_556
O6 Tl1 2.301(11) 2_656
